data_7709579
loop_
_publ_author_name
'Guan, Weiming'
'Li, Bao'
'Wu, Lixin'

_publ_section_title
;
 Chiral hexamers of organically modified polyoxometalates via ionic
 complexation
;
_journal_name_full 'Dalton Transactions'
_journal_paper_doi 10.1039/D2DT00093H
_journal_year 2022
_chemical_absolute_configuration rmad
_chemical_formula_moiety
'C276 H316 Mn6 Mo36 N24 Na16 O188, 3(H3O), 1(Cl1), 16(C2 H3 N), 26.35[CH3CN], 15.6[C3H7NO], 30.3[H2O]'
_chemical_formula_sum 'C407.5 H621.85 Cl Mn6 Mo36 N81.95 Na16 O236.9'
_chemical_formula_weight 14646.15
_space_group_crystal_system cubic
_space_group_IT_number 197
_space_group_name_Hall 'I 2 2 3'
_space_group_name_H-M_alt 'I 2 3'
_atom_sites_solution_hydrogens geom
_atom_sites_solution_primary dual
_audit_creation_date 2022-02-09
_audit_creation_method
;
Olex2 1.5
(compiled 2021.12.09 svn.r5202d8cf for OlexSys, GUI svn.r6439)
;
_audit_update_record
;
2022-02-10 deposited with the CCDC.	2022-02-18 downloaded from the CCDC.
;
_cell_angle_alpha 90
_cell_angle_beta 90
_cell_angle_gamma 90
_cell_formula_units_Z 2
_cell_length_a 30.8142(9)
_cell_length_b 30.8142(9)
_cell_length_c 30.8142(9)
_cell_measurement_reflns_used 9993
_cell_measurement_temperature 100.00
_cell_measurement_theta_max 27.491
_cell_measurement_theta_min 2.644
_cell_volume 29258.5(15)
_computing_cell_refinement 'SAINT V8.40A (Bruker, 2019)'
_computing_data_collection 'Bruker APEX3'
_computing_data_reduction 'SAINT V8.40A (Bruker, 2019)'
_computing_molecular_graphics 'Olex2 1.5 (Dolomanov et al., 2009)'
_computing_publication_material 'Olex2 1.5 (Dolomanov et al., 2009)'
_computing_structure_refinement 'SHELXL 2018/3 (Sheldrick, 2015)'
_computing_structure_solution 'SHELXT 2018/2 (Sheldrick, 2018)'
_diffrn_ambient_temperature 100.00
_diffrn_detector 'Bruker D8 Venture'
_diffrn_measured_fraction_theta_full 0.997
_diffrn_measured_fraction_theta_max 0.997
_diffrn_measurement_device 'Bruker APEX-II CCD'
_diffrn_measurement_device_type 'Bruker APEX-II CCD'
_diffrn_measurement_method '\f and \w scans'
_diffrn_radiation_monochromator 'equatorial mounted graphite'
_diffrn_radiation_probe x-ray
_diffrn_radiation_type MoK\a
_diffrn_radiation_wavelength 0.71073
_diffrn_reflns_av_R_equivalents 0.0909
_diffrn_reflns_av_unetI/netI 0.0303
_diffrn_reflns_Laue_measured_fraction_full 0.997
_diffrn_reflns_Laue_measured_fraction_max 0.997
_diffrn_reflns_limit_h_max 37
_diffrn_reflns_limit_h_min -39
_diffrn_reflns_limit_k_max 39
_diffrn_reflns_limit_k_min -39
_diffrn_reflns_limit_l_max 39
_diffrn_reflns_limit_l_min -40
_diffrn_reflns_number 221521
_diffrn_reflns_point_group_measured_fraction_full 0.998
_diffrn_reflns_point_group_measured_fraction_max 0.997
_diffrn_reflns_theta_full 25.242
_diffrn_reflns_theta_max 27.508
_diffrn_reflns_theta_min 2.644
_diffrn_source 'sealed X-ray tube'
_diffrn_source_current 30.0
_diffrn_source_power 1.5
_diffrn_source_target Mo
_diffrn_source_voltage 50.0
_exptl_absorpt_coefficient_mu 0.978
_exptl_absorpt_correction_T_max 0.7456
_exptl_absorpt_correction_T_min 0.6212
_exptl_absorpt_correction_type multi-scan
_exptl_absorpt_process_details
;
SADABS 2016/2: Krause, L., Herbst-Irmer, R., Sheldrick G.M. & Stalke D.,
 J. Appl. Cryst. 48 (2015) 3-10
;
_exptl_crystal_colour 'clear orangish orange'
_exptl_crystal_colour_lustre clear
_exptl_crystal_colour_modifier orangish
_exptl_crystal_colour_primary orange
_exptl_crystal_density_diffrn 1.662
_exptl_crystal_description cube
_exptl_crystal_F_000 14781
_exptl_crystal_size_max 0.51
_exptl_crystal_size_mid 0.51
_exptl_crystal_size_min 0.31
_refine_diff_density_max 0.763
_refine_diff_density_min -0.755
_refine_diff_density_rms 0.095
_refine_ls_abs_structure_details
;
 Flack x determined using 4189 quotients [(I+)-(I-)]/[(I+)+(I-)]
 (Parsons, Flack and Wagner, Acta Cryst. B69 (2013) 249-259).
;
_refine_ls_abs_structure_Flack -0.028(10)
_refine_ls_extinction_method none
_refine_ls_goodness_of_fit_ref 1.078
_refine_ls_hydrogen_treatment constr
_refine_ls_matrix_type full
_refine_ls_number_parameters 455
_refine_ls_number_reflns 11223
_refine_ls_number_restraints 0
_refine_ls_restrained_S_all 1.078
_refine_ls_R_factor_all 0.0526
_refine_ls_R_factor_gt 0.0392
_refine_ls_shift/su_max 0.001
_refine_ls_shift/su_mean 0.000
_refine_ls_structure_factor_coef Fsqd
_refine_ls_weighting_details 'w=1/[\s^2^(Fo^2^)+(0.0494P)^2^+113.0501P] where P=(Fo^2^+2Fc^2^)/3'
_refine_ls_weighting_scheme calc
_refine_ls_wR_factor_gt 0.0949
_refine_ls_wR_factor_ref 0.1049
_reflns_Friedel_coverage 0.894
_reflns_Friedel_fraction_full 0.999
_reflns_Friedel_fraction_max 0.998
_reflns_number_gt 9694
_reflns_number_total 11223
_reflns_threshold_expression 'I > 2\s(I)'
_cod_data_source_file d2dt00093h2.cif
_cod_data_source_block as_sq
_cod_original_cell_volume 29259(3)
_cod_original_formula_sum 'C407.50 H621.85 Cl Mn6 Mo36 N81.95 Na16 O236.90'
_cod_database_code 7709579
_shelx_shelxl_version_number 2018/3
_shelx_space_group_comment
;
The symmetry employed for this shelxl refinement is uniquely defined
by the following loop, which should always be used as a source of
symmetry information in preference to the above space-group names.
They are only intended as comments.
;
_shelx_estimated_absorpt_t_max 0.751
_shelx_estimated_absorpt_t_min 0.635
_olex2_refinement_description
;
1. Fixed Uiso
 At 1.2 times of:
  All C(H) groups, All C(H,H) groups, All N(H) groups
 At 1.5 times of:
  All C(H,H,H) groups
2. Others
 Fixed Sof: O18(0.25) H25A(0.33333) H25B(0.33333) H25C(0.33333)
3.a Ternary CH refined with riding coordinates:
 C7(H7)
3.b Secondary CH2 refined with riding coordinates:
 C1(H1A,H1B), C2(H2A,H2B), C3(H3A,H3B), C6(H6A,H6B)
3.c Aromatic/amide H refined with riding coordinates:
 N1(H1), N2(H2), C12(H12), C13(H13), C14(H14), C15(H15), C17(H17), C19(H19),
 C20(H20), C21(H21), C22(H22)
3.d Idealised Me refined as rotating group:
 C8(H8A,H8B,H8C), C25(H25A,H25B,H25C), C27(H27A,H27B,H27C)
;
_platon_squeeze_special_details
;
A solvent mask was calculated and 3013 electrons were 
found in a volume of 10924\%A^3^ in 1 void per unit cell. 
This is consistent with the presence of 
52.7 [CH3CN], 31.2[C3H7NO], 60.6 [H2O] per Unit Cell 
which account for 3014 electrons 
per unit cell.
;
_platon_squeeze_void_probe_radius 1.20
_olex2_submission_special_instructions 'No special instructions were received'

loop_
_space_group_symop_operation_xyz
'x, y, z'
'-x, -y, z'
'-x, y, -z'
'x, -y, -z'
'z, x, y'
'z, -x, -y'
'-z, -x, y'
'-z, x, -y'
'y, z, x'
'-y, z, -x'
'y, -z, -x'
'-y, -z, x'
'x+1/2, y+1/2, z+1/2'
'-x+1/2, -y+1/2, z+1/2'
'-x+1/2, y+1/2, -z+1/2'
'x+1/2, -y+1/2, -z+1/2'
'z+1/2, x+1/2, y+1/2'
'z+1/2, -x+1/2, -y+1/2'
'-z+1/2, -x+1/2, y+1/2'
'-z+1/2, x+1/2, -y+1/2'
'y+1/2, z+1/2, x+1/2'
'-y+1/2, z+1/2, -x+1/2'
'y+1/2, -z+1/2, -x+1/2'
'-y+1/2, -z+1/2, x+1/2'

loop_
_atom_site_label
_atom_site_type_symbol
_atom_site_fract_x
_atom_site_fract_y
_atom_site_fract_z
_atom_site_U_iso_or_equiv
_atom_site_adp_type
_atom_site_occupancy
_atom_site_site_symmetry_order
_atom_site_calc_flag
_atom_site_refinement_flags_posn
_atom_site_refinement_flags_adp
_atom_site_refinement_flags_occupancy
_atom_site_disorder_assembly
_atom_site_disorder_group
Mo1 Mo 0.500000 0.84270(3) 0.500000 0.0340(2) Uani 1 2 d S T P . .
Mo2 Mo 0.59376(2) 0.78817(2) 0.50835(2) 0.02912(14) Uani 1 1 d . . . . .
Mo3 Mo 0.59385(2) 0.67938(2) 0.51025(2) 0.02234(12) Uani 1 1 d . . . . .
Mo4 Mo 0.500000 0.62579(2) 0.500000 0.01879(15) Uani 1 2 d S T P . .
Mn1 Mn 0.500000 0.73383(4) 0.500000 0.0190(2) Uani 1 2 d S T P . .
Na1 Na 0.42084(8) 0.57916(8) 0.42084(8) 0.0237(9) Uani 1 3 d S T P . .
Na2 Na 0.37620(11) 0.71037(12) 0.31616(11) 0.0438(8) Uani 1 1 d . . . . .
O1 O 0.47649(17) 0.77982(16) 0.46258(15) 0.0299(11) Uani 1 1 d . . . . .
O2 O 0.5163(2) 0.87625(19) 0.5411(2) 0.0489(15) Uani 1 1 d . . . . .
O3 O 0.55467(18) 0.82422(17) 0.47577(16) 0.0341(11) Uani 1 1 d . . . . .
O4 O 0.55692(17) 0.73366(17) 0.47007(14) 0.0285(10) Uani 1 1 d . . . . .
O5 O 0.63585(18) 0.78526(19) 0.47290(18) 0.0386(13) Uani 1 1 d . . . . .
O6 O 0.6107(2) 0.82195(17) 0.54884(18) 0.0405(13) Uani 1 1 d . . . . .
O7 O 0.60098(15) 0.73360(16) 0.54008(14) 0.0271(10) Uani 1 1 d . . . . .
O8 O 0.60814(17) 0.64508(15) 0.55141(16) 0.0284(10) Uani 1 1 d . . . . .
O9 O 0.63662(15) 0.67899(17) 0.47487(15) 0.0279(10) Uani 1 1 d . . . . .
O10 O 0.55487(14) 0.64437(14) 0.47717(15) 0.0212(9) Uani 1 1 d . . . . .
O11 O 0.48561(13) 0.59249(15) 0.45870(14) 0.0224(9) Uani 1 1 d . . . . .
O12 O 0.47746(15) 0.68724(15) 0.46187(14) 0.0232(9) Uani 1 1 d . . . . .
O13 O 0.44650(17) 0.72549(17) 0.33512(16) 0.0343(12) Uani 1 1 d . . . . .
O14 O 0.3803(2) 0.7683(2) 0.2686(2) 0.0501(15) Uani 1 1 d . . . . .
O15 O 0.38368(17) 0.65277(19) 0.26289(19) 0.0397(12) Uani 1 1 d . . . . .
O16 O 0.3583(2) 0.6417(2) 0.3583(2) 0.064(4) Uani 1 3 d S T P . .
O17 O 0.29945(17) 0.70055(17) 0.29945(17) 0.037(2) Uani 1 3 d S T P . .
O18 O 0.2584(3) 0.7416(3) 0.2584(3) 0.085(6) Uani 0.75 3 d S T P . .
N1 N 0.5162(2) 0.73535(19) 0.35724(18) 0.0278(12) Uani 1 1 d . . . . .
H1 H 0.542811 0.739697 0.347807 0.033 Uiso 1 1 calc R U . . .
N2 N 0.4502(2) 0.7850(2) 0.2528(2) 0.0376(15) Uani 1 1 d . . . . .
H2 H 0.468657 0.806726 0.250849 0.045 Uiso 1 1 calc R U . . .
C1 C 0.4838(3) 0.7753(2) 0.4157(2) 0.0318(15) Uani 1 1 d . . . . .
H1A H 0.499608 0.801086 0.404992 0.038 Uiso 1 1 calc R U . . .
H1B H 0.455404 0.774164 0.400722 0.038 Uiso 1 1 calc R U . . .
C2 C 0.5557(2) 0.7358(3) 0.4234(2) 0.0308(15) Uani 1 1 d . . . . .
H2A H 0.572636 0.711210 0.411510 0.037 Uiso 1 1 calc R U . . .
H2B H 0.569904 0.762951 0.413908 0.037 Uiso 1 1 calc R U . . .
C3 C 0.4859(2) 0.6915(2) 0.4159(2) 0.0272(14) Uani 1 1 d . . . . .
H3A H 0.457946 0.690619 0.400037 0.033 Uiso 1 1 calc R U . . .
H3B H 0.503563 0.666590 0.406126 0.033 Uiso 1 1 calc R U . . .
C4 C 0.5099(2) 0.7342(2) 0.4044(2) 0.0274(13) Uani 1 1 d . . . . .
C5 C 0.4851(2) 0.7304(2) 0.3271(2) 0.0303(14) Uani 1 1 d . . . . .
C6 C 0.5027(3) 0.7306(3) 0.2806(2) 0.0377(17) Uani 1 1 d . . . . .
H6A H 0.514947 0.701716 0.273864 0.045 Uiso 1 1 calc R U . . .
H6B H 0.526487 0.752117 0.278538 0.045 Uiso 1 1 calc R U . . .
C7 C 0.4679(3) 0.7417(3) 0.2468(2) 0.0388(18) Uani 1 1 d . . . . .
H7 H 0.443577 0.720482 0.250155 0.047 Uiso 1 1 calc R U . . .
C8 C 0.4855(4) 0.7377(3) 0.2006(3) 0.055(2) Uani 1 1 d . . . . .
H8A H 0.461745 0.741244 0.179837 0.082 Uiso 1 1 calc R U . . .
H8B H 0.498762 0.709017 0.196819 0.082 Uiso 1 1 calc R U . . .
H8C H 0.507436 0.760209 0.195647 0.082 Uiso 1 1 calc R U . . .
C9 C 0.4083(3) 0.7953(3) 0.2609(3) 0.0439(19) Uani 1 1 d . . . . .
C10 C 0.3988(3) 0.8427(3) 0.2576(3) 0.0403(18) Uani 1 1 d . . . . .
C11 C 0.3858(3) 0.8592(3) 0.2170(3) 0.044(2) Uani 1 1 d . . . . .
C12 C 0.3797(3) 0.8333(4) 0.1809(4) 0.058(3) Uani 1 1 d . . . . .
H12 H 0.383890 0.802903 0.183619 0.070 Uiso 1 1 calc R U . . .
C13 C 0.3676(4) 0.8504(5) 0.1403(4) 0.080(4) Uani 1 1 d . . . . .
H13 H 0.363755 0.831930 0.115944 0.096 Uiso 1 1 calc R U . . .
C14 C 0.3612(4) 0.8958(4) 0.1365(4) 0.072(4) Uani 1 1 d . . . . .
H14 H 0.353160 0.907746 0.109250 0.086 Uiso 1 1 calc R U . . .
C15 C 0.3664(4) 0.9222(4) 0.1709(4) 0.065(3) Uani 1 1 d . . . . .
H15 H 0.361773 0.952440 0.167226 0.078 Uiso 1 1 calc R U . . .
C16 C 0.3786(3) 0.9066(3) 0.2128(4) 0.054(2) Uani 1 1 d . . . . .
C17 C 0.3857(3) 0.9330(3) 0.2477(4) 0.056(3) Uani 1 1 d . . . . .
H17 H 0.382551 0.963474 0.244305 0.067 Uiso 1 1 calc R U . . .
C28 C 0.3975(3) 0.9163(3) 0.2888(3) 0.052(2) Uani 1 1 d . . . . .
C19 C 0.4033(4) 0.9438(3) 0.3257(4) 0.063(3) Uani 1 1 d . . . . .
H19 H 0.398941 0.974286 0.323570 0.076 Uiso 1 1 calc R U . . .
C20 C 0.4152(5) 0.9255(5) 0.3637(4) 0.085(4) Uani 1 1 d . . . . .
H20 H 0.419481 0.943760 0.388195 0.102 Uiso 1 1 calc R U . . .
C21 C 0.4213(5) 0.8815(4) 0.3685(4) 0.071(3) Uani 1 1 d . . . . .
H21 H 0.429173 0.870173 0.396102 0.085 Uiso 1 1 calc R U . . .
C22 C 0.4162(4) 0.8541(4) 0.3345(4) 0.063(3) Uani 1 1 d . . . . .
H22 H 0.420960 0.823882 0.338525 0.076 Uiso 1 1 calc R U . . .
C23 C 0.4041(3) 0.8698(3) 0.2934(3) 0.052(2) Uani 1 1 d . . . . .
Cl1 Cl 0.500000 0.500000 0.500000 0.0418(14) Uani 1 12 d S T P . .
N3 N 0.6530(3) 0.6530(3) 0.3470(3) 0.078(5) Uani 1 3 d S T P . .
C24 C 0.6324(3) 0.6324(3) 0.3676(3) 0.046(4) Uani 1 3 d S T P . .
C25 C 0.6054(2) 0.6054(2) 0.3946(2) 0.034(3) Uani 1 3 d S T P . .
H25A H 0.592237 0.582443 0.376930 0.051 Uiso 0.3333 1 calc R U P A -1
H25B H 0.582443 0.623070 0.407763 0.051 Uiso 0.3333 1 calc R U P A -1
H25C H 0.623070 0.592237 0.417557 0.051 Uiso 0.3333 1 calc R U P A -1
N4 N 0.6108(3) 0.7601(3) 0.3268(3) 0.059(2) Uani 1 1 d . . . . .
C26 C 0.6404(3) 0.7572(4) 0.3500(4) 0.058(3) Uani 1 1 d . . . . .
C27 C 0.6747(4) 0.7544(5) 0.3800(4) 0.084(4) Uani 1 1 d . . . . .
H27A H 0.695590 0.777727 0.374467 0.126 Uiso 1 1 calc R U . . .
H27B H 0.689208 0.726244 0.376925 0.126 Uiso 1 1 calc R U . . .
H27C H 0.663224 0.757218 0.409524 0.126 Uiso 1 1 calc R U . . .

loop_
_atom_site_aniso_label
_atom_site_aniso_U_11
_atom_site_aniso_U_22
_atom_site_aniso_U_33
_atom_site_aniso_U_23
_atom_site_aniso_U_13
_atom_site_aniso_U_12
Mo1 0.0462(5) 0.0199(4) 0.0361(5) 0.000 0.0011(4) 0.000
Mo2 0.0354(3) 0.0215(3) 0.0304(3) 0.0021(2) 0.0001(3) -0.0084(2)
Mo3 0.0217(3) 0.0205(3) 0.0248(3) -0.0003(2) -0.0006(2) -0.0035(2)
Mo4 0.0175(3) 0.0164(3) 0.0225(3) 0.000 -0.0003(3) 0.000
Mn1 0.0220(6) 0.0142(5) 0.0208(6) 0.000 0.0017(5) 0.000
Na1 0.0237(9) 0.0237(9) 0.0237(9) 0.0012(10) -0.0012(10) 0.0012(10)
Na2 0.0459(19) 0.0493(19) 0.0363(17) -0.0007(15) 0.0033(14) -0.0149(15)
O1 0.036(3) 0.035(3) 0.018(2) -0.0022(19) -0.0016(19) 0.000(2)
O2 0.065(4) 0.036(3) 0.045(3) -0.010(3) 0.005(3) -0.011(3)
O3 0.042(3) 0.030(3) 0.030(3) 0.000(2) 0.002(2) -0.006(2)
O4 0.043(3) 0.026(2) 0.017(2) 0.0041(19) 0.0018(19) -0.006(2)
O5 0.040(3) 0.038(3) 0.038(3) 0.010(2) 0.000(2) -0.010(2)
O6 0.058(4) 0.022(2) 0.042(3) -0.005(2) -0.004(3) -0.003(3)
O7 0.030(2) 0.026(2) 0.026(2) 0.001(2) 0.0016(19) -0.009(2)
O8 0.034(3) 0.025(2) 0.026(2) 0.0001(19) -0.003(2) -0.002(2)
O9 0.026(2) 0.032(3) 0.026(2) -0.001(2) 0.0013(18) -0.004(2)
O10 0.019(2) 0.018(2) 0.026(2) 0.0009(17) 0.0016(18) -0.0024(16)
O11 0.0173(19) 0.025(2) 0.025(2) -0.0053(18) -0.0062(17) -0.0045(18)
O12 0.025(2) 0.027(2) 0.018(2) 0.0036(17) -0.0003(17) 0.0050(19)
O13 0.039(3) 0.038(3) 0.026(2) 0.001(2) 0.002(2) 0.000(2)
O14 0.048(3) 0.041(3) 0.061(4) 0.012(3) 0.009(3) -0.008(3)
O15 0.031(3) 0.046(3) 0.042(3) -0.001(3) -0.004(2) -0.001(2)
O16 0.064(4) 0.064(4) 0.064(4) 0.020(3) -0.020(3) 0.020(3)
O17 0.037(2) 0.037(2) 0.037(2) 0.005(2) -0.005(2) 0.005(2)
O18 0.085(6) 0.085(6) 0.085(6) 0.032(5) -0.032(5) 0.032(5)
N1 0.029(3) 0.024(3) 0.031(3) 0.005(2) 0.002(2) 0.003(2)
N2 0.038(4) 0.032(3) 0.042(4) 0.005(3) 0.002(3) 0.001(3)
C1 0.047(4) 0.028(3) 0.021(3) 0.005(3) 0.005(3) 0.004(3)
C2 0.037(4) 0.031(4) 0.024(3) 0.002(3) 0.002(3) -0.006(3)
C3 0.041(4) 0.023(3) 0.018(3) -0.006(2) 0.002(3) 0.000(3)
C4 0.035(4) 0.021(3) 0.027(3) 0.000(3) 0.008(3) 0.003(3)
C5 0.036(4) 0.023(3) 0.032(3) 0.001(3) 0.003(3) 0.003(3)
C6 0.052(4) 0.035(4) 0.026(3) 0.006(3) 0.001(3) 0.017(4)
C7 0.050(5) 0.036(4) 0.031(4) 0.006(3) 0.001(3) 0.014(4)
C8 0.078(7) 0.059(6) 0.028(4) -0.001(4) -0.001(4) 0.021(5)
C9 0.046(4) 0.044(5) 0.042(4) 0.011(4) 0.002(4) 0.003(4)
C10 0.038(4) 0.037(4) 0.046(5) 0.012(4) 0.008(3) 0.000(3)
C11 0.029(4) 0.051(5) 0.053(5) 0.013(4) -0.004(4) 0.008(4)
C12 0.043(5) 0.060(6) 0.072(7) 0.017(5) -0.002(5) 0.017(4)
C13 0.071(8) 0.101(10) 0.067(8) 0.009(7) -0.025(6) 0.017(7)
C14 0.059(6) 0.083(8) 0.073(8) 0.032(7) -0.025(6) 0.032(6)
C15 0.055(6) 0.061(6) 0.078(8) 0.024(6) -0.003(6) 0.019(5)
C16 0.041(5) 0.052(5) 0.068(6) 0.014(5) -0.002(4) 0.011(4)
C17 0.051(5) 0.048(5) 0.069(7) 0.013(5) 0.007(5) 0.024(4)
C28 0.044(5) 0.055(6) 0.056(5) 0.008(4) 0.006(4) 0.010(4)
C19 0.075(7) 0.046(5) 0.069(7) 0.004(5) 0.011(6) 0.007(5)
C20 0.101(11) 0.095(10) 0.058(7) -0.003(7) 0.018(7) -0.006(8)
C21 0.099(10) 0.056(7) 0.058(7) 0.010(5) 0.001(6) -0.001(6)
C22 0.081(8) 0.049(6) 0.059(6) 0.014(5) 0.011(6) 0.005(5)
C23 0.056(6) 0.055(5) 0.045(5) 0.009(4) 0.008(4) 0.003(5)
Cl1 0.0418(14) 0.0418(14) 0.0418(14) 0.000 0.000 0.000
N3 0.078(5) 0.078(5) 0.078(5) 0.015(5) 0.015(5) -0.015(5)
C24 0.046(4) 0.046(4) 0.046(4) -0.007(5) -0.007(5) 0.007(5)
C25 0.034(3) 0.034(3) 0.034(3) 0.002(3) 0.002(3) -0.002(3)
N4 0.053(5) 0.069(6) 0.055(5) -0.003(4) 0.002(4) -0.011(4)
C26 0.049(6) 0.071(7) 0.055(6) -0.015(5) 0.012(5) -0.013(5)
C27 0.064(7) 0.128(12) 0.061(7) -0.034(7) -0.003(6) 0.028(8)

loop_
_atom_type_symbol
_atom_type_description
_atom_type_scat_dispersion_real
_atom_type_scat_dispersion_imag
_atom_type_scat_source
C C 0.0033 0.0016 'International Tables Vol C Tables 4.2.6.8 and 6.1.1.4'
Cl Cl 0.1484 0.1585 'International Tables Vol C Tables 4.2.6.8 and 6.1.1.4'
H H 0.0000 0.0000 'International Tables Vol C Tables 4.2.6.8 and 6.1.1.4'
Mn Mn 0.3368 0.7283 'International Tables Vol C Tables 4.2.6.8 and 6.1.1.4'
Mo Mo -1.6832 0.6857 'International Tables Vol C Tables 4.2.6.8 and 6.1.1.4'
N N 0.0061 0.0033 'International Tables Vol C Tables 4.2.6.8 and 6.1.1.4'
Na Na 0.0362 0.0249 'International Tables Vol C Tables 4.2.6.8 and 6.1.1.4'
O O 0.0106 0.0060 'International Tables Vol C Tables 4.2.6.8 and 6.1.1.4'

loop_
_geom_angle_atom_site_label_1
_geom_angle_atom_site_label_2
_geom_angle_atom_site_label_3
_geom_angle
_geom_angle_site_symmetry_1
_geom_angle_site_symmetry_3
_geom_angle_publ_flag
O1 Mo1 O1 70.2(2) 3_656 . ?
O2 Mo1 O1 92.5(2) . 3_656 ?
O2 Mo1 O1 160.9(2) . . ?
O2 Mo1 O1 92.5(2) 3_656 . ?
O2 Mo1 O1 160.9(2) 3_656 3_656 ?
O2 Mo1 O2 105.6(4) . 3_656 ?
O2 Mo1 O3 102.1(3) . . ?
O2 Mo1 O3 98.5(3) 3_656 . ?
O2 Mo1 O3 102.1(3) 3_656 3_656 ?
O2 Mo1 O3 98.5(3) . 3_656 ?
O3 Mo1 O1 80.6(2) . . ?
O3 Mo1 O1 80.6(2) 3_656 3_656 ?
O3 Mo1 O1 71.3(2) . 3_656 ?
O3 Mo1 O1 71.3(2) 3_656 . ?
O3 Mo1 O3 145.7(3) . 3_656 ?
O3 Mo2 O1 71.7(2) . 3_656 ?
O3 Mo2 O4 81.2(2) . . ?
O3 Mo2 O7 146.0(2) . . ?
O4 Mo2 O1 70.64(17) . 3_656 ?
O5 Mo2 O1 160.1(2) . 3_656 ?
O5 Mo2 O3 100.0(2) . . ?
O5 Mo2 O4 90.5(2) . . ?
O5 Mo2 O6 105.6(3) . . ?
O5 Mo2 O7 100.9(2) . . ?
O6 Mo2 O1 94.0(2) . 3_656 ?
O6 Mo2 O3 102.8(2) . . ?
O6 Mo2 O4 162.3(2) . . ?
O6 Mo2 O7 97.1(2) . . ?
O7 Mo2 O1 79.68(19) . 3_656 ?
O7 Mo2 O4 72.01(18) . . ?
O4 Mo3 O12 70.88(16) . 3_656 ?
O7 Mo3 O4 72.00(18) . . ?
O7 Mo3 O12 81.01(18) . 3_656 ?
O8 Mo3 O4 161.3(2) . . ?
O8 Mo3 O7 98.8(2) . . ?
O8 Mo3 O9 105.7(2) . . ?
O8 Mo3 O10 102.1(2) . . ?
O8 Mo3 O12 91.9(2) . 3_656 ?
O9 Mo3 O4 92.4(2) . . ?
O9 Mo3 O7 102.9(2) . . ?
O9 Mo3 O10 98.1(2) . . ?
O9 Mo3 O12 161.0(2) . 3_656 ?
O10 Mo3 O4 79.52(18) . . ?
O10 Mo3 O7 145.0(2) . . ?
O10 Mo3 O12 70.63(17) . 3_656 ?
O10 Mo4 O10 145.3(3) 3_656 . ?
O10 Mo4 O12 80.55(18) . . ?
O10 Mo4 O12 71.35(17) . 3_656 ?
O10 Mo4 O12 71.35(17) 3_656 . ?
O10 Mo4 O12 80.55(18) 3_656 3_656 ?
O11 Mo4 O10 97.8(2) . . ?
O11 Mo4 O10 103.0(2) 3_656 . ?
O11 Mo4 O10 97.8(2) 3_656 3_656 ?
O11 Mo4 O10 103.0(2) . 3_656 ?
O11 Mo4 O11 105.4(3) 3_656 . ?
O11 Mo4 O12 161.36(19) . 3_656 ?
O11 Mo4 O12 161.36(19) 3_656 . ?
O11 Mo4 O12 92.03(19) 3_656 3_656 ?
O11 Mo4 O12 92.03(19) . . ?
O12 Mo4 O12 71.6(2) . 3_656 ?
O1 Mn1 O1 87.7(3) . 3_656 ?
O1 Mn1 O4 87.1(2) 3_656 . ?
O1 Mn1 O4 93.2(2) 3_656 3_656 ?
O1 Mn1 O4 93.2(2) . . ?
O1 Mn1 O4 87.1(2) . 3_656 ?
O1 Mn1 O12 178.9(2) . 3_656 ?
O1 Mn1 O12 178.9(2) 3_656 . ?
O1 Mn1 O12 92.60(18) 3_656 3_656 ?
O1 Mn1 O12 92.60(18) . . ?
O4 Mn1 O4 179.7(3) . 3_656 ?
O12 Mn1 O4 91.86(19) 3_656 3_656 ?
O12 Mn1 O4 87.92(19) . 3_656 ?
O12 Mn1 O4 87.93(19) 3_656 . ?
O12 Mn1 O4 91.86(19) . . ?
O12 Mn1 O12 87.1(3) 3_656 . ?
O8 Na1 O8 96.98(19) 8_656 10_656 ?
O8 Na1 O8 96.98(19) 3_656 8_656 ?
O8 Na1 O8 96.98(19) 3_656 10_656 ?
O11 Na1 O8 167.3(2) 12_665 8_656 ?
O11 Na1 O8 89.49(16) . 3_656 ?
O11 Na1 O8 93.04(16) . 8_656 ?
O11 Na1 O8 93.04(16) 6_566 10_656 ?
O11 Na1 O8 167.3(2) 6_566 3_656 ?
O11 Na1 O8 89.49(16) 6_566 8_656 ?
O11 Na1 O8 89.49(16) 12_665 10_656 ?
O11 Na1 O8 93.04(16) 12_665 3_656 ?
O11 Na1 O8 167.3(2) . 10_656 ?
O11 Na1 O11 79.2(2) . 12_665 ?
O11 Na1 O11 79.2(2) 12_665 6_566 ?
O11 Na1 O11 79.2(2) . 6_566 ?
Na2 Na2 Na2 60.0 6_566 12_665 ?
O13 Na2 Na2 138.30(19) . 6_566 ?
O13 Na2 Na2 131.46(18) . 12_665 ?
O13 Na2 O14 87.3(2) . . ?
O13 Na2 O15 103.4(2) . . ?
O13 Na2 O15 93.5(2) . 12_665 ?
O13 Na2 O16 104.1(3) . . ?
O13 Na2 O17 174.6(2) . . ?
O14 Na2 Na2 119.4(2) . 6_566 ?
O14 Na2 Na2 125.57(19) . 12_665 ?
O14 Na2 O15 97.5(2) . . ?
O14 Na2 O15 107.6(3) . 12_665 ?
O14 Na2 O16 167.8(3) . . ?
O14 Na2 O17 90.8(3) . . ?
O15 Na2 Na2 45.97(17) . 6_566 ?
O15 Na2 Na2 105.70(17) . 12_665 ?
O15 Na2 Na2 46.46(18) 12_665 12_665 ?
O15 Na2 Na2 106.19(17) 12_665 6_566 ?
O15 Na2 O15 150.3(3) 12_665 . ?
O15 Na2 O16 76.31(17) 12_665 . ?
O15 Na2 O16 75.98(17) . . ?
O15 Na2 O17 81.88(16) . . ?
O15 Na2 O17 82.28(18) 12_665 . ?
O16 Na2 Na2 48.87(15) . 12_665 ?
O16 Na2 Na2 48.87(15) . 6_566 ?
O17 Na2 Na2 46.67(14) . 6_566 ?
O17 Na2 Na2 46.67(14) . 12_665 ?
O17 Na2 O16 78.2(3) . . ?
Mo2 O1 Mo1 90.38(17) 3_656 . ?
Mn1 O1 Mo1 101.0(2) . . ?
Mn1 O1 Mo2 101.2(2) . 3_656 ?
C1 O1 Mo1 120.7(4) . . ?
C1 O1 Mo2 121.7(4) . 3_656 ?
C1 O1 Mn1 116.8(4) . . ?
Mo2 O3 Mo1 121.1(3) . . ?
Mo2 O4 Mo3 90.59(16) . . ?
Mn1 O4 Mo2 101.1(2) . . ?
Mn1 O4 Mo3 100.57(19) . . ?
C2 O4 Mo2 118.9(4) . . ?
C2 O4 Mo3 124.5(4) . . ?
C2 O4 Mn1 116.2(4) . . ?
Mo3 O7 Mo2 119.7(2) . . ?
Mo3 O8 Na1 134.3(3) . 3_656 ?
Mo3 O10 Mo4 121.8(2) . . ?
Mo4 O11 Na1 134.6(2) . . ?
Mo4 O12 Mo3 90.61(15) . 3_656 ?
Mn1 O12 Mo3 100.61(18) . 3_656 ?
Mn1 O12 Mo4 100.66(18) . . ?
C3 O12 Mo3 122.0(4) . 3_656 ?
C3 O12 Mo4 120.9(4) . . ?
C3 O12 Mn1 116.8(4) . . ?
C5 O13 Na2 153.2(5) . . ?
C9 O14 Na2 133.4(6) . . ?
Na2 O15 Na2 87.6(2) 6_566 . ?
Na2 O16 Na2 82.3(3) 6_566 12_665 ?
Na2 O16 Na2 82.3(3) . 6_566 ?
Na2 O16 Na2 82.3(3) . 12_665 ?
Na2 O17 Na2 86.7(3) 6_566 . ?
Na2 O17 Na2 86.7(3) 6_566 12_665 ?
Na2 O17 Na2 86.7(3) 12_665 . ?
C4 N1 H1 117.0 . . ?
C5 N1 H1 117.0 . . ?
C5 N1 C4 125.9(6) . . ?
C7 N2 H2 116.7 . . ?
C9 N2 H2 116.7 . . ?
C9 N2 C7 126.7(7) . . ?
O1 C1 H1A 109.1 . . ?
O1 C1 H1B 109.1 . . ?
O1 C1 C4 112.5(5) . . ?
H1A C1 H1B 107.8 . . ?
C4 C1 H1A 109.1 . . ?
C4 C1 H1B 109.1 . . ?
O4 C2 H2A 108.8 . . ?
O4 C2 H2B 108.8 . . ?
O4 C2 C4 114.0(6) . . ?
H2A C2 H2B 107.7 . . ?
C4 C2 H2A 108.8 . . ?
C4 C2 H2B 108.8 . . ?
O12 C3 H3A 109.0 . . ?
O12 C3 H3B 109.0 . . ?
O12 C3 C4 112.8(5) . . ?
H3A C3 H3B 107.8 . . ?
C4 C3 H3A 109.0 . . ?
C4 C3 H3B 109.0 . . ?
N1 C4 C1 106.0(5) . . ?
N1 C4 C2 104.9(5) . . ?
N1 C4 C3 108.1(5) . . ?
C1 C4 C3 113.3(5) . . ?
C2 C4 C1 111.7(6) . . ?
C2 C4 C3 112.3(6) . . ?
O13 C5 N1 124.7(7) . . ?
O13 C5 C6 122.2(7) . . ?
N1 C5 C6 113.1(6) . . ?
C5 C6 H6A 109.0 . . ?
C5 C6 H6B 109.0 . . ?
C5 C6 C7 112.9(7) . . ?
H6A C6 H6B 107.8 . . ?
C7 C6 H6A 109.0 . . ?
C7 C6 H6B 109.0 . . ?
N2 C7 C6 112.5(7) . . ?
N2 C7 H7 108.0 . . ?
N2 C7 C8 109.0(7) . . ?
C6 C7 H7 108.0 . . ?
C8 C7 C6 111.4(7) . . ?
C8 C7 H7 108.0 . . ?
C7 C8 H8A 109.5 . . ?
C7 C8 H8B 109.5 . . ?
C7 C8 H8C 109.5 . . ?
H8A C8 H8B 109.5 . . ?
H8A C8 H8C 109.5 . . ?
H8B C8 H8C 109.5 . . ?
O14 C9 N2 123.3(8) . . ?
O14 C9 C10 122.8(8) . . ?
N2 C9 C10 113.8(7) . . ?
C11 C10 C9 118.0(8) . . ?
C23 C10 C9 120.7(8) . . ?
C23 C10 C11 121.3(8) . . ?
C10 C11 C16 118.4(9) . . ?
C12 C11 C10 122.9(9) . . ?
C12 C11 C16 118.6(9) . . ?
C11 C12 H12 118.8 . . ?
C11 C12 C13 122.3(11) . . ?
C13 C12 H12 118.8 . . ?
C12 C13 H13 120.7 . . ?
C12 C13 C14 118.7(13) . . ?
C14 C13 H13 120.7 . . ?
C13 C14 H14 119.5 . . ?
C15 C14 C13 121.0(10) . . ?
C15 C14 H14 119.5 . . ?
C14 C15 H15 118.7 . . ?
C14 C15 C16 122.6(10) . . ?
C16 C15 H15 118.7 . . ?
C15 C16 C11 116.8(10) . . ?
C17 C16 C11 119.6(9) . . ?
C17 C16 C15 123.5(10) . . ?
C16 C17 H17 119.0 . . ?
C16 C17 C28 121.9(9) . . ?
C28 C17 H17 119.0 . . ?
C17 C28 C19 121.9(9) . . ?
C17 C28 C23 118.8(9) . . ?
C19 C28 C23 119.4(9) . . ?
C28 C19 H19 120.8 . . ?
C20 C19 C28 118.3(11) . . ?
C20 C19 H19 120.8 . . ?
C19 C20 H20 118.6 . . ?
C19 C20 C21 122.8(13) . . ?
C21 C20 H20 118.6 . . ?
C20 C21 H21 119.5 . . ?
C22 C21 C20 121.0(12) . . ?
C22 C21 H21 119.5 . . ?
C21 C22 H22 119.6 . . ?
C21 C22 C23 120.9(10) . . ?
C23 C22 H22 119.6 . . ?
C10 C23 C28 119.9(9) . . ?
C10 C23 C22 122.6(9) . . ?
C22 C23 C28 117.6(10) . . ?
N3 C24 C25 180(3) . . ?
C24 C25 H25A 109.5 . . ?
C24 C25 H25B 109.5 . . ?
C24 C25 H25C 109.5 . . ?
H25A C25 H25B 109.5 . . ?
H25A C25 H25C 109.5 . . ?
H25B C25 H25C 109.5 . . ?
N4 C26 C27 176.8(12) . . ?
C26 C27 H27A 109.5 . . ?
C26 C27 H27B 109.5 . . ?
C26 C27 H27C 109.5 . . ?
H27A C27 H27B 109.5 . . ?
H27A C27 H27C 109.5 . . ?
H27B C27 H27C 109.5 . . ?

loop_
_geom_bond_atom_site_label_1
_geom_bond_atom_site_label_2
_geom_bond_distance
_geom_bond_site_symmetry_2
_geom_bond_publ_flag
Mo1 O1 2.368(5) . ?
Mo1 O1 2.368(5) 3_656 ?
Mo1 O2 1.711(6) . ?
Mo1 O2 1.711(6) 3_656 ?
Mo1 O3 1.929(5) 3_656 ?
Mo1 O3 1.929(5) . ?
Mo2 O1 2.357(5) 3_656 ?
Mo2 O3 1.922(5) . ?
Mo2 O4 2.345(5) . ?
Mo2 O5 1.698(6) . ?
Mo2 O6 1.707(5) . ?
Mo2 O7 1.958(5) . ?
Mo3 O4 2.372(5) . ?
Mo3 O7 1.920(5) . ?
Mo3 O8 1.709(5) . ?
Mo3 O9 1.710(5) . ?
Mo3 O10 1.909(5) . ?
Mo3 O12 2.372(5) 3_656 ?
Mo4 O10 1.919(4) . ?
Mo4 O10 1.919(4) 3_656 ?
Mo4 O11 1.694(4) . ?
Mo4 O11 1.694(4) 3_656 ?
Mo4 O12 2.334(4) . ?
Mo4 O12 2.334(4) 3_656 ?
Mn1 O1 1.966(5) 3_656 ?
Mn1 O1 1.965(5) . ?
Mn1 O4 1.982(5) . ?
Mn1 O4 1.982(5) 3_656 ?
Mn1 O12 1.981(5) . ?
Mn1 O12 1.981(5) 3_656 ?
Na1 O8 2.378(5) 8_656 ?
Na1 O8 2.378(5) 3_656 ?
Na1 O8 2.378(5) 10_656 ?
Na1 O11 2.348(5) . ?
Na1 O11 2.348(5) 12_665 ?
Na1 O11 2.348(5) 6_566 ?
Na2 Na2 3.348(5) 12_665 ?
Na2 Na2 3.347(5) 6_566 ?
Na2 O13 2.292(6) . ?
Na2 O14 2.313(7) . ?
Na2 O15 2.409(6) 12_665 ?
Na2 O15 2.429(7) . ?
Na2 O16 2.545(8) . ?
Na2 O17 2.439(6) . ?
O1 C1 1.468(8) . ?
O4 C2 1.440(8) . ?
O12 C3 1.446(7) . ?
O13 C5 1.223(9) . ?
O14 C9 1.222(10) . ?
N1 H1 0.8800 . ?
N1 C4 1.466(8) . ?
N1 C5 1.343(9) . ?
N2 H2 0.8800 . ?
N2 C7 1.451(10) . ?
N2 C9 1.355(11) . ?
C1 H1A 0.9900 . ?
C1 H1B 0.9900 . ?
C1 C4 1.539(9) . ?
C2 H2A 0.9900 . ?
C2 H2B 0.9900 . ?
C2 C4 1.529(10) . ?
C3 H3A 0.9900 . ?
C3 H3B 0.9900 . ?
C3 C4 1.550(9) . ?
C5 C6 1.533(10) . ?
C6 H6A 0.9900 . ?
C6 H6B 0.9900 . ?
C6 C7 1.533(11) . ?
C7 H7 1.0000 . ?
C7 C8 1.529(11) . ?
C8 H8A 0.9800 . ?
C8 H8B 0.9800 . ?
C8 H8C 0.9800 . ?
C9 C10 1.490(11) . ?
C10 C11 1.411(12) . ?
C10 C23 1.393(13) . ?
C11 C12 1.380(15) . ?
C11 C16 1.480(13) . ?
C12 H12 0.9500 . ?
C12 C13 1.409(15) . ?
C13 H13 0.9500 . ?
C13 C14 1.415(19) . ?
C14 H14 0.9500 . ?
C14 C15 1.347(17) . ?
C15 H15 0.9500 . ?
C15 C16 1.427(15) . ?
C16 C17 1.368(15) . ?
C17 H17 0.9500 . ?
C17 C28 1.415(14) . ?
C28 C19 1.430(15) . ?
C28 C23 1.455(14) . ?
C19 H19 0.9500 . ?
C19 C20 1.350(17) . ?
C20 H20 0.9500 . ?
C20 C21 1.378(18) . ?
C21 H21 0.9500 . ?
C21 C22 1.354(16) . ?
C22 H22 0.9500 . ?
C22 C23 1.407(14) . ?
N3 C24 1.10(2) . ?
C24 C25 1.44(2) . ?
C25 H25A 0.9800 . ?
C25 H25B 0.9800 . ?
C25 H25C 0.9800 . ?
N4 C26 1.162(14) . ?
C26 C27 1.407(16) . ?
C27 H27A 0.9800 . ?
C27 H27B 0.9800 . ?
C27 H27C 0.9800 . ?

loop_
_geom_torsion_atom_site_label_1
_geom_torsion_atom_site_label_2
_geom_torsion_atom_site_label_3
_geom_torsion_atom_site_label_4
_geom_torsion
_geom_torsion_site_symmetry_1
_geom_torsion_site_symmetry_2
_geom_torsion_site_symmetry_3
_geom_torsion_site_symmetry_4
_geom_torsion_publ_flag
Mo1 O1 C1 C4 122.6(5) . . . . ?
Mo2 O1 C1 C4 -125.4(5) 3_656 . . . ?
Mo2 O4 C2 C4 -125.6(5) . . . . ?
Mo3 O4 C2 C4 121.3(6) . . . . ?
Mo3 O12 C3 C4 121.3(5) 3_656 . . . ?
Mo4 O12 C3 C4 -125.8(5) . . . . ?
Mn1 O1 C1 C4 -0.8(8) . . . . ?
Mn1 O4 C2 C4 -4.5(8) . . . . ?
Mn1 O12 C3 C4 -2.7(7) . . . . ?
Na2 O13 C5 N1 -171.1(7) . . . . ?
Na2 O13 C5 C6 8.0(16) . . . . ?
Na2 O14 C9 N2 50.1(13) . . . . ?
Na2 O14 C9 C10 -132.9(8) . . . . ?
O1 C1 C4 N1 -177.4(6) . . . . ?
O1 C1 C4 C2 -63.7(8) . . . . ?
O1 C1 C4 C3 64.2(8) . . . . ?
O4 Mo3 O8 Na1 76.9(7) . . . 3_656 ?
O4 C2 C4 N1 -178.3(6) . . . . ?
O4 C2 C4 C1 67.4(8) . . . . ?
O4 C2 C4 C3 -61.1(8) . . . . ?
O7 Mo3 O8 Na1 135.8(3) . . . 3_656 ?
O9 Mo3 O8 Na1 -118.0(4) . . . 3_656 ?
O10 Mo3 O8 Na1 -16.0(4) . . . 3_656 ?
O10 Mo4 O11 Na1 14.2(4) 3_656 . . . ?
O10 Mo4 O11 Na1 -137.9(3) . . . . ?
O11 Mo4 O11 Na1 116.2(4) 3_656 . . . ?
O12 Mo3 O8 Na1 54.6(4) 3_656 . . 3_656 ?
O12 Mo4 O11 Na1 -57.1(3) . . . . ?
O12 Mo4 O11 Na1 -84.9(7) 3_656 . . . ?
O12 C3 C4 N1 -179.4(5) . . . . ?
O12 C3 C4 C1 -62.2(7) . . . . ?
O12 C3 C4 C2 65.4(7) . . . . ?
O13 C5 C6 C7 22.0(10) . . . . ?
O14 C9 C10 C11 -87.2(11) . . . . ?
O14 C9 C10 C23 94.8(12) . . . . ?
N1 C5 C6 C7 -158.8(7) . . . . ?
N2 C9 C10 C11 90.1(10) . . . . ?
N2 C9 C10 C23 -87.9(10) . . . . ?
C4 N1 C5 O13 2.5(12) . . . . ?
C4 N1 C5 C6 -176.7(6) . . . . ?
C5 N1 C4 C1 -68.7(8) . . . . ?
C5 N1 C4 C2 173.1(7) . . . . ?
C5 N1 C4 C3 53.1(9) . . . . ?
C5 C6 C7 N2 62.5(9) . . . . ?
C5 C6 C7 C8 -174.8(7) . . . . ?
C7 N2 C9 O14 7.5(14) . . . . ?
C7 N2 C9 C10 -169.8(8) . . . . ?
C9 N2 C7 C6 -119.6(9) . . . . ?
C9 N2 C7 C8 116.4(9) . . . . ?
C9 C10 C11 C12 2.8(13) . . . . ?
C9 C10 C11 C16 -176.8(8) . . . . ?
C9 C10 C23 C28 176.0(8) . . . . ?
C9 C10 C23 C22 -3.3(15) . . . . ?
C10 C11 C12 C13 -178.7(10) . . . . ?
C10 C11 C16 C15 178.7(9) . . . . ?
C10 C11 C16 C17 1.5(13) . . . . ?
C11 C10 C23 C28 -1.9(14) . . . . ?
C11 C10 C23 C22 178.7(9) . . . . ?
C11 C12 C13 C14 -0.3(18) . . . . ?
C11 C16 C17 C28 -3.5(15) . . . . ?
C12 C11 C16 C15 -1.0(13) . . . . ?
C12 C11 C16 C17 -178.1(9) . . . . ?
C12 C13 C14 C15 -0.3(19) . . . . ?
C13 C14 C15 C16 0.2(19) . . . . ?
C14 C15 C16 C11 0.4(16) . . . . ?
C14 C15 C16 C17 177.4(11) . . . . ?
C15 C16 C17 C28 179.6(10) . . . . ?
C16 C11 C12 C13 0.9(15) . . . . ?
C16 C17 C28 C19 -177.7(10) . . . . ?
C16 C17 C28 C23 2.7(15) . . . . ?
C17 C28 C19 C20 -179.1(11) . . . . ?
C17 C28 C23 C10 0.0(14) . . . . ?
C17 C28 C23 C22 179.4(10) . . . . ?
C28 C19 C20 C21 -1(2) . . . . ?
C19 C28 C23 C10 -179.5(9) . . . . ?
C19 C28 C23 C22 -0.2(15) . . . . ?
C19 C20 C21 C22 1(2) . . . . ?
C20 C21 C22 C23 -1(2) . . . . ?
C21 C22 C23 C10 179.6(11) . . . . ?
C21 C22 C23 C28 0.3(17) . . . . ?
C23 C10 C11 C12 -179.2(9) . . . . ?
C23 C10 C11 C16 1.2(13) . . . . ?
C23 C28 C19 C20 0.5(17) . . . . ?

loop_
_platon_squeeze_void_nr
_platon_squeeze_void_average_x
_platon_squeeze_void_average_y
_platon_squeeze_void_average_z
_platon_squeeze_void_volume
_platon_squeeze_void_count_electrons
_platon_squeeze_void_content
1 0.483 -0.077 -0.006 10924 3013 '52.7 CH3CN,31.2 C3H7NO,60.6 H2O'
2 0.794 0.206 0.206 10 3 ' '
3 0.206 0.206 0.794 10 3 ' '
4 0.294 0.294 0.294 10 3 ' '
5 0.706 0.294 0.706 10 3 ' '
6 0.706 0.706 0.294 10 3 ' '
7 0.294 0.706 0.706 10 3 ' '
8 0.206 0.794 0.206 10 3 ' '
9 0.794 0.794 0.794 10 3 ' '
